data_2205222
loop_
_publ_author_name
'Fu, Yun-Long'
'Xu, Zhi-Wei'
'Ren, Jia-Lin'
'Ng, Seik Weng'

_publ_section_title
;
 Triethylenetetraminium(4+) bis(sulfate) monohydrate
;
_journal_issue 3
_journal_name_full 'Acta Crystallographica Section E'
_journal_page_first o774
_journal_page_last o775
_journal_paper_doi 10.1107/S1600536805005477
_journal_volume 61
_journal_year 2005
_chemical_formula_iupac 'C6 H22 N4 4+ , 2S O4 2- , H2 O'
_chemical_formula_moiety 'C6 H22 N4 4+ , 2S O4 2- , H2 O'
_chemical_formula_sum 'C6 H24 N4 O9 S2'
_chemical_formula_weight 360.41
_chemical_name_systematic
;
Trimethylenetetraaminium(4+) bis(sulfate) monohydrate
;
_space_group_IT_number 58
_symmetry_cell_setting orthorhombic
_symmetry_space_group_name_Hall '-P 2 2n'
_symmetry_space_group_name_H-M 'P n n m'
_atom_sites_solution_hydrogens geom
_atom_sites_solution_primary direct
_atom_sites_solution_secondary difmap
_audit_creation_method SHELXL97
_cell_angle_alpha 90.00
_cell_angle_beta 90.00
_cell_angle_gamma 90.00
_cell_formula_units_Z 2
_cell_length_a 6.3192(8)
_cell_length_b 22.253(3)
_cell_length_c 5.4903(7)
_cell_measurement_reflns_used 861
_cell_measurement_temperature 295(2)
_cell_measurement_theta_max 23.5
_cell_measurement_theta_min 3.4
_cell_volume 772.05(17)
_computing_cell_refinement 'SAINT (Bruker, 2002)'
_computing_data_collection 'SMART (Bruker, 2002)'
_computing_data_reduction SAINT
_computing_molecular_graphics 'ORTEPII (Johnson, 1976)'
_computing_publication_material SHELXL97
_computing_structure_refinement 'SHELXL97 (Sheldrick, 1997)'
_computing_structure_solution 'SHELXS97 (Sheldrick, 1997)'
_diffrn_ambient_temperature 295(2)
_diffrn_measured_fraction_theta_full 0.97
_diffrn_measured_fraction_theta_max 0.97
_diffrn_measurement_device_type 'Bruker APEX area-detector'
_diffrn_measurement_method '\f and \w'
_diffrn_radiation_monochromator graphite
_diffrn_radiation_source 'fine-focus sealed tube'
_diffrn_radiation_type MoK\a
_diffrn_radiation_wavelength 0.71073
_diffrn_reflns_av_R_equivalents 0.035
_diffrn_reflns_av_sigmaI/netI 0.033
_diffrn_reflns_limit_h_max 3
_diffrn_reflns_limit_h_min -8
_diffrn_reflns_limit_k_max 28
_diffrn_reflns_limit_k_min -25
_diffrn_reflns_limit_l_max 6
_diffrn_reflns_limit_l_min -6
_diffrn_reflns_number 3543
_diffrn_reflns_theta_full 27.5
_diffrn_reflns_theta_max 27.5
_diffrn_reflns_theta_min 1.8
_diffrn_standards_decay_% 0
_diffrn_standards_interval_count 0
_diffrn_standards_interval_time 0
_diffrn_standards_number 0
_exptl_absorpt_coefficient_mu 0.393
_exptl_absorpt_correction_type none
_exptl_crystal_colour yellow
_exptl_crystal_density_diffrn 1.550
_exptl_crystal_density_meas ?
_exptl_crystal_density_method .
_exptl_crystal_description block
_exptl_crystal_F_000 384
_exptl_crystal_size_max 0.14
_exptl_crystal_size_mid 0.14
_exptl_crystal_size_min 0.13
_refine_diff_density_max 0.57
_refine_diff_density_min -0.51
_refine_ls_extinction_method none
_refine_ls_goodness_of_fit_ref 1.14
_refine_ls_hydrogen_treatment constr
_refine_ls_matrix_type full
_refine_ls_number_parameters 113
_refine_ls_number_reflns 946
_refine_ls_number_restraints 148
_refine_ls_restrained_S_all 1.11
_refine_ls_R_factor_all 0.081
_refine_ls_R_factor_gt 0.070
_refine_ls_shift/su_max 0.001
_refine_ls_shift/su_mean 0.000
_refine_ls_structure_factor_coef Fsqd
_refine_ls_weighting_details 'calc w = 1/[\s^2^(Fo^2^)+(0.0921P)^2^+1.2465P] where P=(Fo^2^+2Fc^2^)/3'
_refine_ls_weighting_scheme calc
_refine_ls_wR_factor_gt 0.174
_refine_ls_wR_factor_ref 0.185
_reflns_number_gt 840
_reflns_number_total 946
_reflns_threshold_expression I>2\s(I)
_cod_data_source_file bt6608.cif
_cod_data_source_block I
_cod_depositor_comments
;
The following automatic conversions were performed:
'_symmetry_cell_setting' value 'Orthorhombic' changed to 'orthorhombic'
according to '/home/saulius/struct/CIF-dictionaries/cif_core.dic'
dictionary named 'cif_core.dic' version 2.4.1 from 2010-06-29.

Automatic conversion script
Id: cif_fix_enum 1527 2010-12-29 10:47:43Z saulius 

The following automatic conversions were performed:

'_symmetry_cell_setting' value 'Orthorhombic' changed to
'orthorhombic' according to
/home/saulius/struct/CIF-dictionaries/cif_core.dic dictionary named
'cif_core.dic' version 2.4.1 from 2010-06-29.

Automatic conversion script
Id: cif_fix_values 1715 2011-07-08 13:25:40Z adriana 
;
_cod_original_cell_volume 772.1(2)
_cod_database_code 2205222

loop_
_symmetry_equiv_pos_as_xyz
'x, y, z'
'-x, -y, z'
'x+1/2, -y+1/2, -z+1/2'
'-x+1/2, y+1/2, -z+1/2'
'-x, -y, -z'
'x, y, -z'
'-x-1/2, y-1/2, z-1/2'
'x-1/2, -y-1/2, z-1/2'

loop_
_atom_site_label
_atom_site_fract_x
_atom_site_fract_y
_atom_site_fract_z
_atom_site_U_iso_or_equiv
_atom_site_adp_type
_atom_site_calc_flag
_atom_site_refinement_flags
_atom_site_occupancy
_atom_site_disorder_assembly
_atom_site_disorder_group
_atom_site_type_symbol
S1 0.2004(2) 0.35894(4) 0.5000 0.0247(4) Uani d SD 1 . . S
O1 0.3600(10) 0.3110(3) 0.483(4) 0.034(2) Uani d PDU 0.25 A -1 O
O2 -0.0124(9) 0.3318(3) 0.472(4) 0.040(3) Uani d PDU 0.25 B -1 O
O3 0.234(3) 0.4028(5) 0.306(2) 0.039(4) Uani d PDU 0.25 A -1 O
O4 0.215(3) 0.3881(6) 0.7382(16) 0.033(3) Uani d PDU 0.25 A -1 O
O5 0.156(3) 0.3167(7) 0.301(2) 0.027(3) Uani d PDU 0.25 A -2 O
O6 0.4171(9) 0.3820(3) 0.474(4) 0.045(3) Uani d PDU 0.25 A -2 O
O7 0.178(3) 0.3280(8) 0.735(2) 0.032(4) Uani d PDU 0.25 A -2 O
O8 0.0490(10) 0.4091(2) 0.488(5) 0.036(2) Uani d PDU 0.25 C -2 O
O1W 0.5000 0.5000 0.5000 0.160(5) Uani d SU 1 . . O
N1 0.5074(6) 0.29452(16) 0.0000 0.0324(9) Uani d S 1 . . N
N2 0.8959(6) 0.42124(15) 0.0000 0.0302(9) Uani d S 1 . . N
C1 0.7079(8) 0.3255(2) 0.0000 0.0440(10) Uani d S 1 . . C
C2 0.6924(7) 0.3914(2) 0.0000 0.0390(10) Uani d S 1 . . C
C3 0.8940(7) 0.48638(19) 0.0000 0.0390(10) Uani d S 1 . . C
H1W1 0.5946 0.5260 0.4685 0.192 Uiso d P 0.25 D -3 H
H1W2 0.5269 0.4676 0.4242 0.192 Uiso d P 0.25 E -3 H
H1N1 0.5288 0.2564 0.0000 0.039 Uiso calc SR 1 . . H
H1N2 0.4369 0.3044 0.1279 0.039 Uiso calc R 1 . . H
H2N 0.9650 0.4094 -0.1262 0.036 Uiso calc R 1 . . H
H1 0.7874 0.3131 0.1425 0.053 Uiso calc R 1 . . H
H2 0.6135 0.4040 0.1427 0.047 Uiso calc R 1 . . H
H3 0.8177 0.5002 0.1426 0.047 Uiso calc R 1 . . H

loop_
_atom_site_aniso_label
_atom_site_aniso_U_11
_atom_site_aniso_U_22
_atom_site_aniso_U_33
_atom_site_aniso_U_12
_atom_site_aniso_U_13
_atom_site_aniso_U_23
S1 0.0245(6) 0.0217(6) 0.0278(6) -0.0004(4) 0.000 0.000
O1 0.041(4) 0.033(3) 0.027(6) 0.013(3) 0.004(7) 0.000(6)
O2 0.036(4) 0.040(4) 0.044(8) -0.006(3) -0.020(6) 0.011(5)
O3 0.049(7) 0.033(7) 0.036(6) -0.005(5) 0.002(5) 0.008(5)
O4 0.033(5) 0.035(6) 0.033(6) 0.002(5) -0.004(5) -0.005(5)
O5 0.030(6) 0.020(6) 0.030(6) -0.010(4) 0.005(5) -0.007(5)
O6 0.038(4) 0.046(4) 0.051(8) -0.013(3) 0.017(6) -0.003(6)
O7 0.032(7) 0.034(7) 0.030(6) 0.001(5) 0.007(5) -0.002(5)
O8 0.051(4) 0.026(3) 0.032(5) 0.012(3) -0.009(8) -0.001(8)
O1W 0.162(8) 0.120(7) 0.198(9) -0.068(6) 0.000 0.000
N1 0.029(2) 0.021(2) 0.047(2) 0.002(2) 0.000 0.000
N2 0.024(2) 0.022(2) 0.045(2) 0.002(2) 0.000 0.000
C1 0.025(2) 0.025(2) 0.081(4) 0.002(2) 0.000 0.000
C2 0.024(2) 0.023(2) 0.071(4) 0.000(2) 0.000 0.000
C3 0.028(2) 0.020(2) 0.069(4) 0.003(2) 0.000 0.000

loop_
_atom_type_symbol
_atom_type_description
_atom_type_scat_dispersion_real
_atom_type_scat_dispersion_imag
_atom_type_scat_source
C C 0.0033 0.0016 'International Tables Vol C Tables 4.2.6.8 and 6.1.1.4'
H H 0.0000 0.0000 'International Tables Vol C Tables 4.2.6.8 and 6.1.1.4'
N N 0.0061 0.0033 'International Tables Vol C Tables 4.2.6.8 and 6.1.1.4'
O O 0.0106 0.0060 'International Tables Vol C Tables 4.2.6.8 and 6.1.1.4'
S S 0.1246 0.1234 'International Tables Vol C Tables 4.2.6.8 and 6.1.1.4'

loop_
_geom_angle_atom_site_label_1
_geom_angle_atom_site_label_2
_geom_angle_atom_site_label_3
_geom_angle_site_symmetry_1
_geom_angle_site_symmetry_3
_geom_angle
_geom_angle_publ_flag
O1 S1 O2 . . 108.6(5) no
O1 S1 O3 . . 109.9(5) no
O1 S1 O4 . . 109.7(5) no
O2 S1 O3 . . 109.2(5) no
O2 S1 O4 . . 109.2(5) no
O3 S1 O4 . . 110.3(4) no
O5 S1 O6 . . 109.4(5) no
O5 S1 O7 . . 109.6(4) no
O5 S1 O8 . . 109.1(5) no
O6 S1 O7 . . 109.8(5) no
O6 S1 O8 . . 109.8(5) no
O7 S1 O8 . . 109.7(5) no
C2 N2 C3 . . 116.9(4) no
N1 C1 C2 . . 114.7(4) no
N2 C2 C1 . . 113.5(4) no
N2 C3 C3 . 5_765 113.9(5) no
H1W1 O1W H1W2 . . 109.7 no
C1 N1 H1N1 . . 109.5 no
C1 N1 H1N2 . . 109.5 no
H1N1 N1 H1N2 . . 109.5 no
C2 N2 H2N . . 108.1 no
C3 N2 H2N . . 108.1 no
N1 C1 H1 . . 108.6 no
C2 C1 H1 . . 108.6 no
N2 C2 H2 . . 108.9 no
C1 C2 H2 . . 108.9 no
N2 C3 H3 . . 108.8 no
C3 C3 H3 5_765 . 108.8 no

loop_
_geom_bond_atom_site_label_1
_geom_bond_atom_site_label_2
_geom_bond_site_symmetry_2
_geom_bond_distance
_geom_bond_publ_flag
S1 O1 . 1.470(5) no
S1 O2 . 1.482(6) no
S1 O3 . 1.461(6) no
S1 O4 . 1.463(6) no
S1 O5 . 1.471(6) no
S1 O6 . 1.469(5) no
S1 O7 . 1.468(7) no
S1 O8 . 1.472(5) no
N1 C1 . 1.443(6) no
N2 C2 . 1.448(6) no
N2 C3 . 1.450(5) no
C1 C2 . 1.469(7) no
C3 C3 5_765 1.470(9) no
O1W H1W1 . 0.85 no
O1W H1W2 . 0.85 no
N1 H1N1 . 0.86 no
N1 H1N2 . 0.86 no
N2 H2N . 0.86 no
C1 H1 . 0.97 no
C2 H2 . 0.97 no
C3 H3 . 0.97 no

loop_
_geom_hbond_atom_site_label_D
_geom_hbond_atom_site_label_H
_geom_hbond_atom_site_label_A
_geom_hbond_site_symmetry_A
_geom_hbond_distance_DH
_geom_hbond_distance_HA
_geom_hbond_distance_DA
_geom_hbond_angle_DHA
_geom_hbond_publ_flag
O1W H1W1 O3 5_666 0.85 2.29 2.940(10) 134 yes
O1W H1W1 O3 2_665 0.85 2.12 2.940(10) 163 yes
O1W H1W2 O6 . 0.85 2.05 2.681(7) 131 yes
O1W H1W2 O6 6_556 0.85 2.10 2.681(7) 125 yes
O1W H1W1 O6 5_666 0.85 2.07 2.681(7) 128 yes
O1W H1W1 O6 2_665 0.85 2.05 2.681(7) 131 yes
N1 H1N1 O2 3 0.86 1.98 2.818(8) 163 yes
N1 H1N1 O5 3 0.86 2.12 2.86(2) 145 yes
N1 H1N2 O1 . 0.86 2.01 2.83(2) 159 yes
N1 H1N2 O7 6_556 0.86 1.88 2.65(2) 148 yes
N2 H2N O3 6_655 0.86 1.97 2.75(2) 150 yes
N2 H2N O4 1_654 0.86 1.81 2.58(2) 149 yes
N2 H2N O7 1_654 0.86 2.38 3.10(2) 141 yes
N2 H2N O8 6_655 0.86 2.06 2.86(3) 156 yes
N2 H2N O8 1_654 0.86 2.18 2.98(3) 155 yes

loop_
_geom_torsion_atom_site_label_1
_geom_torsion_atom_site_label_2
_geom_torsion_atom_site_label_3
_geom_torsion_atom_site_label_4
_geom_torsion_site_symmetry_4
_geom_torsion
_geom_torsion_publ_flag
C3 N2 C2 C1 . 180.0 no
N1 C1 C2 N2 . 180.0 no
C2 N2 C3 C3 5_765 180.0 no
